data_7245779
loop_
_publ_author_name
'Gayathri, Parthasarathy'
'Ravi, Sasikala'
'Akshaya, K.'
'Karthikeyan, Subramanian'
'Pannipara, Mehboobali'
'Al-Sehemi, Abdullah G.'
'Moon, Dohyun'
'Anthony, Savarimuthu Philip'

_publ_section_title
;
 ESIPT geometrical isomers with distinct mechanofluorochromism and
 intra/intermolecular H-bonding controlled tunable fluorescence
;
_journal_name_full CrystEngComm
_journal_paper_doi 10.1039/D2CE01210C
_journal_year 2022
_chemical_formula_moiety 'C24 H25 N3 O2'
_chemical_formula_sum 'C24 H25 N3 O2'
_chemical_formula_weight 387.47
_chemical_melting_point 355.65
_chemical_name_common '5-(diethylamino)-2-((E)-((E)-((2-hydroxyphenyl)(phenyl)methylene) hydrazono)methyl)phenol'
_chemical_name_systematic '5-(diethylamino)-2-((E)-((E)-((2-hydroxyphenyl)(phenyl)methylene) hydrazono)methyl)phenol'
_space_group_crystal_system monoclinic
_space_group_IT_number 14
_space_group_name_Hall '-P 2ybc'
_space_group_name_H-M_alt 'P 1 21/c 1'
_atom_sites_solution_hydrogens geom
_audit_creation_method SHELXL-2018/3
_audit_update_record
;
2022-10-20 deposited with the CCDC.	2022-10-27 downloaded from the CCDC.
;
_cell_angle_alpha 90
_cell_angle_beta 104.18(3)
_cell_angle_gamma 90
_cell_formula_units_Z 4
_cell_length_a 12.462(3)
_cell_length_b 8.1310(16)
_cell_length_c 21.551(4)
_cell_measurement_reflns_used 62416
_cell_measurement_temperature 220(2)
_cell_measurement_theta_max 33.548
_cell_measurement_theta_min 0.361
_cell_volume 2117.2(8)
_computing_cell_refinement '<i>HKL3000sm</i>(Otwinowski & Minor, 1997)'
_computing_data_collection '<i>PAL BL2D-SMDC Program</i>(Shin et.al, 2016)'
_computing_data_reduction '<i>HKL3000sm</i>(Otwinowski & Minor, 1997)'
_computing_molecular_graphics '<i>DIAMOND 4</i>(Putx&Brandenburg, 2014)'
_computing_publication_material '<i>publCIF</i>(Westrip, 2010)'
_computing_structure_refinement '<i>SHELXL-2018</i>(Sheldrick, 2018)'
_computing_structure_solution '<i>SHELXT-2018</i>(Sheldrick, 2018)'
_diffrn_ambient_temperature 220(2)
_diffrn_measured_fraction_theta_full 0.998
_diffrn_measured_fraction_theta_max 0.999
_diffrn_measurement_device_type 'Rayonix MX225HS CCD area detector'
_diffrn_measurement_method 'omega scan'
_diffrn_radiation_type synchrotron
_diffrn_radiation_wavelength 0.630
_diffrn_reflns_av_R_equivalents 0.0481
_diffrn_reflns_av_unetI/netI 0.0363
_diffrn_reflns_Laue_measured_fraction_full 0.998
_diffrn_reflns_Laue_measured_fraction_max 0.999
_diffrn_reflns_limit_h_max 16
_diffrn_reflns_limit_h_min -16
_diffrn_reflns_limit_k_max 10
_diffrn_reflns_limit_k_min -10
_diffrn_reflns_limit_l_max 28
_diffrn_reflns_limit_l_min -28
_diffrn_reflns_number 19374
_diffrn_reflns_point_group_measured_fraction_full 0.998
_diffrn_reflns_point_group_measured_fraction_max 0.999
_diffrn_reflns_theta_full 22.210
_diffrn_reflns_theta_max 24.998
_diffrn_reflns_theta_min 1.494
_diffrn_source 'PLSII 2D bending magnet'
_exptl_absorpt_coefficient_mu 0.061
_exptl_absorpt_correction_T_max 1.000
_exptl_absorpt_correction_T_min 0.759
_exptl_absorpt_correction_type empirical
_exptl_absorpt_process_details '<i>HKL3000sm Scalepack</i>(Otwinowski et.al,2003)'
_exptl_crystal_colour yellow
_exptl_crystal_density_diffrn 1.216
_exptl_crystal_description block
_exptl_crystal_F_000 824
_exptl_crystal_size_max 0.069
_exptl_crystal_size_mid 0.068
_exptl_crystal_size_min 0.047
_refine_diff_density_max 1.280
_refine_diff_density_min -0.450
_refine_diff_density_rms 0.056
_refine_ls_extinction_method none
_refine_ls_goodness_of_fit_ref 1.116
_refine_ls_hydrogen_treatment constr
_refine_ls_matrix_type full
_refine_ls_number_parameters 284
_refine_ls_number_reflns 5345
_refine_ls_number_restraints 0
_refine_ls_restrained_S_all 1.116
_refine_ls_R_factor_all 0.0824
_refine_ls_R_factor_gt 0.0733
_refine_ls_shift/su_max 0.000
_refine_ls_shift/su_mean 0.000
_refine_ls_structure_factor_coef Fsqd
_refine_ls_weighting_details 'w=1/[\s^2^(Fo^2^)+(0.1530P)^2^+0.3097P] where P=(Fo^2^+2Fc^2^)/3'
_refine_ls_weighting_scheme calc
_refine_ls_wR_factor_gt 0.2460
_refine_ls_wR_factor_ref 0.2547
_reflns_Friedel_coverage 0.000
_reflns_number_gt 4221
_reflns_number_total 5345
_reflns_threshold_expression 'I > 2\s(I)'
_cod_data_source_file d2ce01210c2.cif
_cod_data_source_block SPA710
_cod_depositor_comments
;
The following automatic conversions were performed:

data item '_chemical_melting_point' value '82.5 C' was changed to
'355.65' -- it was converted from degrees Celsius (C) to kelvins (K).

Automatic conversion script
Id: cif_fix_values 7556 2019-12-06 15:28:31Z antanas 
;
_cod_original_sg_symbol_H-M 'P 21/c'
_cod_database_code 7245779
_shelx_shelxl_version_number 2018/3
_shelx_space_group_comment
;
The symmetry employed for this shelxl refinement is uniquely defined
by the following loop, which should always be used as a source of
symmetry information in preference to the above space-group names.
They are only intended as comments.
;
_shelx_estimated_absorpt_t_min 0.996
_shelx_estimated_absorpt_t_max 0.997

loop_
_space_group_symop_operation_xyz
'x, y, z'
'-x, y+1/2, -z+1/2'
'-x, -y, -z'
'x, -y-1/2, z-1/2'

loop_
_atom_site_label
_atom_site_type_symbol
_atom_site_fract_x
_atom_site_fract_y
_atom_site_fract_z
_atom_site_U_iso_or_equiv
_atom_site_adp_type
_atom_site_occupancy
_atom_site_site_symmetry_order
_atom_site_calc_flag
_atom_site_refinement_flags_posn
_atom_site_refinement_flags_adp
_atom_site_refinement_flags_occupancy
_atom_site_disorder_assembly
_atom_site_disorder_group
O1 O 0.66004(13) -0.0145(2) 0.25398(7) 0.0706(5) Uani 1 1 d . . . . .
H1 H 0.616805 -0.060139 0.223386 0.106 Uiso 1 1 calc R U . . .
O2 O 0.47648(11) 0.33054(18) 0.34863(6) 0.0538(4) Uani 1 1 d . . . . .
H2O2 H 0.538440 0.290387 0.350540 0.081 Uiso 1 1 calc R U . . .
N1 N 0.76897(11) 0.13990(19) 0.40119(7) 0.0476(4) Uani 1 1 d . . . . .
N2 N 0.66179(11) 0.19253(19) 0.39879(7) 0.0447(3) Uani 1 1 d . . . . .
N3 N 0.22492(17) 0.4279(3) 0.47940(10) 0.0810(7) Uani 1 1 d . . . . .
C1 C 0.65218(13) 0.1515(2) 0.24623(8) 0.0463(4) Uani 1 1 d . . . . .
C2 C 0.57662(15) 0.2294(3) 0.19626(9) 0.0563(5) Uani 1 1 d . . . . .
H2 H 0.527881 0.165912 0.165219 0.068 Uiso 1 1 calc R U . . .
C3 C 0.57297(17) 0.3983(3) 0.19213(9) 0.0597(5) Uani 1 1 d . . . . .
H3 H 0.521010 0.449326 0.158625 0.072 Uiso 1 1 calc R U . . .
C4 C 0.6446(2) 0.4930(3) 0.23652(10) 0.0619(5) Uani 1 1 d . . . . .
H4 H 0.642035 0.608340 0.233420 0.074 Uiso 1 1 calc R U . . .
C5 C 0.72112(16) 0.4165(2) 0.28623(9) 0.0545(4) Uani 1 1 d . . . . .
H5 H 0.771223 0.480869 0.316215 0.065 Uiso 1 1 calc R U . . .
C6 C 0.72421(12) 0.2465(2) 0.29195(7) 0.0430(4) Uani 1 1 d . . . . .
C7 C 0.79930(13) 0.1669(2) 0.34898(8) 0.0447(4) Uani 1 1 d . . . . .
C8 C 0.91366(14) 0.1244(3) 0.34750(9) 0.0533(4) Uani 1 1 d . . . . .
C9 C 0.94740(18) 0.1322(4) 0.29109(12) 0.0828(8) Uani 1 1 d . . . . .
H9 H 0.896526 0.162740 0.252958 0.099 Uiso 1 1 calc R U . . .
C10 C 1.0561(2) 0.0953(6) 0.29027(16) 0.1061(12) Uani 1 1 d . . . . .
H10 H 1.078038 0.099062 0.251547 0.127 Uiso 1 1 calc R U . . .
C11 C 1.1315(2) 0.0532(5) 0.34603(17) 0.0984(10) Uani 1 1 d . . . . .
H11 H 1.205008 0.029073 0.345472 0.118 Uiso 1 1 calc R U . . .
C12 C 1.09926(17) 0.0465(3) 0.40274(14) 0.0801(7) Uani 1 1 d . . . . .
H12 H 1.151088 0.018785 0.440888 0.096 Uiso 1 1 calc R U . . .
C13 C 0.99099(15) 0.0803(3) 0.40375(11) 0.0600(5) Uani 1 1 d . . . . .
H13 H 0.969235 0.073505 0.442471 0.072 Uiso 1 1 calc R U . . .
C14 C 0.63089(14) 0.1759(2) 0.45154(8) 0.0484(4) Uani 1 1 d . . . . .
H14 H 0.678421 0.124143 0.486734 0.058 Uiso 1 1 calc R U . . .
C15 C 0.52624(13) 0.2347(2) 0.45719(7) 0.0442(4) Uani 1 1 d . . . . .
C16 C 0.45127(13) 0.3126(2) 0.40590(8) 0.0435(4) Uani 1 1 d . . . . .
C17 C 0.35133(16) 0.3724(3) 0.41278(9) 0.0552(5) Uani 1 1 d . . . . .
H17 H 0.301561 0.419688 0.377359 0.066 Uiso 1 1 calc R U . . .
C18 C 0.32243(15) 0.3638(3) 0.47179(9) 0.0538(4) Uani 1 1 d . . . . .
C19 C 0.39678(15) 0.2834(3) 0.52317(9) 0.0553(5) Uani 1 1 d . . . . .
H19 H 0.378709 0.271965 0.562820 0.066 Uiso 1 1 calc R U . . .
C20 C 0.49388(15) 0.2229(3) 0.51521(8) 0.0568(5) Uani 1 1 d . . . . .
H20 H 0.541886 0.170478 0.550079 0.068 Uiso 1 1 calc R U . . .
C21A C 0.1328(3) 0.4667(5) 0.4218(2) 0.0575(10) Uani 0.654(9) 1 d . . P A 1
H21A H 0.060924 0.445398 0.431186 0.069 Uiso 0.654(9) 1 calc R U P A 1
H21B H 0.138908 0.397650 0.385574 0.069 Uiso 0.654(9) 1 calc R U P A 1
C22A C 0.1425(4) 0.6483(5) 0.4056(2) 0.0755(13) Uani 0.654(9) 1 d . . P A 1
H22A H 0.140661 0.715056 0.442659 0.113 Uiso 0.654(9) 1 calc R U P A 1
H22B H 0.081240 0.678547 0.370191 0.113 Uiso 0.654(9) 1 calc R U P A 1
H22C H 0.211777 0.666548 0.393760 0.113 Uiso 0.654(9) 1 calc R U P A 1
C21B C 0.1818(5) 0.5855(9) 0.4408(4) 0.063(2) Uani 0.346(9) 1 d . . P A 2
H21C H 0.152949 0.665482 0.466588 0.076 Uiso 0.346(9) 1 calc R U P A 2
H21D H 0.239232 0.637348 0.423458 0.076 Uiso 0.346(9) 1 calc R U P A 2
C22B C 0.0921(8) 0.5137(12) 0.3893(5) 0.079(3) Uani 0.346(9) 1 d . . P A 2
H22D H 0.123166 0.432363 0.365758 0.118 Uiso 0.346(9) 1 calc R U P A 2
H22E H 0.056957 0.600176 0.360340 0.118 Uiso 0.346(9) 1 calc R U P A 2
H22F H 0.037535 0.461797 0.408165 0.118 Uiso 0.346(9) 1 calc R U P A 2
C23 C 0.2017(2) 0.4415(3) 0.54268(12) 0.0667(6) Uani 1 1 d . . . . .
H23A H 0.155032 0.538195 0.543275 0.080 Uiso 1 1 calc R U . . .
H23B H 0.271462 0.458226 0.574865 0.080 Uiso 1 1 calc R U . . .
C24 C 0.1444(2) 0.2916(3) 0.56048(13) 0.0742(6) Uani 1 1 d . . . . .
H24A H 0.133779 0.305106 0.603305 0.111 Uiso 1 1 calc R U . . .
H24B H 0.189448 0.194966 0.559215 0.111 Uiso 1 1 calc R U . . .
H24C H 0.073008 0.278272 0.530363 0.111 Uiso 1 1 calc R U . . .

loop_
_atom_site_aniso_label
_atom_site_aniso_U_11
_atom_site_aniso_U_22
_atom_site_aniso_U_33
_atom_site_aniso_U_23
_atom_site_aniso_U_13
_atom_site_aniso_U_12
O1 0.0643(9) 0.0710(9) 0.0627(9) -0.0066(7) -0.0107(7) -0.0027(7)
O2 0.0462(7) 0.0772(9) 0.0369(6) 0.0115(5) 0.0079(5) 0.0160(6)
N1 0.0314(6) 0.0621(8) 0.0447(8) 0.0007(6) 0.0004(5) 0.0032(5)
N2 0.0305(6) 0.0595(8) 0.0404(7) 0.0036(6) 0.0014(5) 0.0030(5)
N3 0.0662(12) 0.1164(17) 0.0687(12) 0.0214(11) 0.0326(10) 0.0361(11)
C1 0.0357(7) 0.0592(10) 0.0398(8) -0.0034(7) 0.0015(6) 0.0015(6)
C2 0.0445(9) 0.0762(12) 0.0410(9) -0.0008(8) -0.0034(7) 0.0038(8)
C3 0.0564(10) 0.0780(13) 0.0417(9) 0.0109(8) 0.0064(8) 0.0159(9)
C4 0.0764(13) 0.0591(11) 0.0511(10) 0.0079(8) 0.0174(10) 0.0073(9)
C5 0.0564(10) 0.0603(10) 0.0446(9) -0.0023(7) 0.0079(8) -0.0059(8)
C6 0.0313(7) 0.0586(9) 0.0371(7) -0.0018(6) 0.0045(6) 0.0007(6)
C7 0.0312(7) 0.0551(9) 0.0430(8) -0.0046(7) 0.0002(6) -0.0008(6)
C8 0.0334(8) 0.0672(11) 0.0550(10) -0.0110(8) 0.0027(7) 0.0029(7)
C9 0.0439(10) 0.143(2) 0.0614(13) -0.0141(14) 0.0124(9) 0.0147(13)
C10 0.0524(13) 0.185(4) 0.0847(18) -0.023(2) 0.0245(13) 0.0194(17)
C11 0.0385(10) 0.139(3) 0.115(2) -0.028(2) 0.0151(13) 0.0168(13)
C12 0.0383(10) 0.0937(17) 0.0976(18) -0.0071(14) -0.0040(10) 0.0131(10)
C13 0.0351(8) 0.0663(11) 0.0705(12) -0.0033(9) -0.0029(8) 0.0030(7)
C14 0.0356(7) 0.0666(10) 0.0376(8) 0.0088(7) -0.0012(6) 0.0016(7)
C15 0.0340(7) 0.0587(9) 0.0357(8) 0.0049(7) 0.0002(6) -0.0016(6)
C16 0.0394(8) 0.0533(8) 0.0352(7) 0.0033(6) 0.0039(6) 0.0005(6)
C17 0.0459(9) 0.0729(11) 0.0454(9) 0.0115(8) 0.0084(7) 0.0148(8)
C18 0.0442(9) 0.0668(11) 0.0513(10) 0.0035(8) 0.0136(8) 0.0055(8)
C19 0.0441(9) 0.0824(13) 0.0387(8) 0.0043(8) 0.0089(7) -0.0029(8)
C20 0.0407(8) 0.0885(14) 0.0372(8) 0.0131(8) 0.0017(7) 0.0001(8)
C21A 0.0398(15) 0.0637(19) 0.068(2) 0.0034(16) 0.0115(15) 0.0075(13)
C22A 0.068(2) 0.068(2) 0.092(3) 0.012(2) 0.021(2) 0.0119(18)
C21B 0.050(3) 0.064(4) 0.079(5) 0.000(3) 0.023(3) 0.009(3)
C22B 0.068(5) 0.084(5) 0.082(6) 0.004(4) 0.015(4) 0.009(4)
C23 0.0671(12) 0.0691(12) 0.0730(13) -0.0090(10) 0.0344(11) -0.0002(10)
C24 0.0721(14) 0.0775(14) 0.0777(15) -0.0126(12) 0.0276(12) -0.0125(11)

loop_
_atom_type_symbol
_atom_type_description
_atom_type_scat_dispersion_real
_atom_type_scat_dispersion_imag
_atom_type_scat_source
C C 0.0021 0.0012 'International Tables Vol C Tables 4.2.6.8 and 6.1.1.4'
H H 0.0000 0.0000 'International Tables Vol C Tables 4.2.6.8 and 6.1.1.4'
N N 0.0044 0.0025 'International Tables Vol C Tables 4.2.6.8 and 6.1.1.4'
O O 0.0080 0.0047 'International Tables Vol C Tables 4.2.6.8 and 6.1.1.4'

loop_
_geom_angle_atom_site_label_1
_geom_angle_atom_site_label_2
_geom_angle_atom_site_label_3
_geom_angle
_geom_angle_site_symmetry_1
_geom_angle_site_symmetry_3
_geom_angle_publ_flag
C1 O1 H1 109.5 . . ?
C16 O2 H2O2 109.5 . . ?
C7 N1 N2 113.50(14) . . ?
C14 N2 N1 115.15(14) . . ?
C18 N3 C23 121.6(2) . . ?
C18 N3 C21A 120.1(2) . . ?
C23 N3 C21A 117.8(2) . . ?
C18 N3 C21B 116.8(3) . . ?
C23 N3 C21B 108.4(3) . . ?
O1 C1 C6 116.68(15) . . ?
O1 C1 C2 123.98(16) . . ?
C6 C1 C2 119.34(18) . . ?
C3 C2 C1 120.50(17) . . ?
C3 C2 H2 119.7 . . ?
C1 C2 H2 119.7 . . ?
C4 C3 C2 120.58(17) . . ?
C4 C3 H3 119.7 . . ?
C2 C3 H3 119.7 . . ?
C3 C4 C5 119.4(2) . . ?
C3 C4 H4 120.3 . . ?
C5 C4 H4 120.3 . . ?
C6 C5 C4 120.78(18) . . ?
C6 C5 H5 119.6 . . ?
C4 C5 H5 119.6 . . ?
C5 C6 C1 119.39(15) . . ?
C5 C6 C7 120.13(15) . . ?
C1 C6 C7 120.37(16) . . ?
N1 C7 C8 118.04(15) . . ?
N1 C7 C6 122.12(14) . . ?
C8 C7 C6 119.78(16) . . ?
C9 C8 C13 118.75(18) . . ?
C9 C8 C7 120.82(17) . . ?
C13 C8 C7 120.40(18) . . ?
C8 C9 C10 120.5(2) . . ?
C8 C9 H9 119.7 . . ?
C10 C9 H9 119.7 . . ?
C11 C10 C9 120.1(3) . . ?
C11 C10 H10 120.0 . . ?
C9 C10 H10 120.0 . . ?
C10 C11 C12 120.0(2) . . ?
C10 C11 H11 120.0 . . ?
C12 C11 H11 120.0 . . ?
C11 C12 C13 120.3(2) . . ?
C11 C12 H12 119.9 . . ?
C13 C12 H12 119.9 . . ?
C12 C13 C8 120.4(2) . . ?
C12 C13 H13 119.8 . . ?
C8 C13 H13 119.8 . . ?
N2 C14 C15 121.13(15) . . ?
N2 C14 H14 119.4 . . ?
C15 C14 H14 119.4 . . ?
C20 C15 C16 116.61(15) . . ?
C20 C15 C14 121.41(15) . . ?
C16 C15 C14 121.95(15) . . ?
O2 C16 C17 118.54(15) . . ?
O2 C16 C15 120.37(14) . . ?
C17 C16 C15 121.09(16) . . ?
C16 C17 C18 121.23(16) . . ?
C16 C17 H17 119.4 . . ?
C18 C17 H17 119.4 . . ?
N3 C18 C17 121.44(18) . . ?
N3 C18 C19 120.76(18) . . ?
C17 C18 C19 117.79(16) . . ?
C20 C19 C18 120.10(17) . . ?
C20 C19 H19 120.0 . . ?
C18 C19 H19 120.0 . . ?
C19 C20 C15 123.10(16) . . ?
C19 C20 H20 118.4 . . ?
C15 C20 H20 118.4 . . ?
N3 C21A C22A 107.7(3) . . ?
N3 C21A H21A 110.2 . . ?
C22A C21A H21A 110.2 . . ?
N3 C21A H21B 110.2 . . ?
C22A C21A H21B 110.2 . . ?
H21A C21A H21B 108.5 . . ?
C21A C22A H22A 109.5 . . ?
C21A C22A H22B 109.5 . . ?
H22A C22A H22B 109.5 . . ?
C21A C22A H22C 109.5 . . ?
H22A C22A H22C 109.5 . . ?
H22B C22A H22C 109.5 . . ?
C22B C21B N3 100.1(6) . . ?
C22B C21B H21C 111.8 . . ?
N3 C21B H21C 111.8 . . ?
C22B C21B H21D 111.8 . . ?
N3 C21B H21D 111.8 . . ?
H21C C21B H21D 109.5 . . ?
C21B C22B H22D 109.5 . . ?
C21B C22B H22E 109.5 . . ?
H22D C22B H22E 109.5 . . ?
C21B C22B H22F 109.5 . . ?
H22D C22B H22F 109.5 . . ?
H22E C22B H22F 109.5 . . ?
N3 C23 C24 112.9(2) . . ?
N3 C23 H23A 109.0 . . ?
C24 C23 H23A 109.0 . . ?
N3 C23 H23B 109.0 . . ?
C24 C23 H23B 109.0 . . ?
H23A C23 H23B 107.8 . . ?
C23 C24 H24A 109.5 . . ?
C23 C24 H24B 109.5 . . ?
H24A C24 H24B 109.5 . . ?
C23 C24 H24C 109.5 . . ?
H24A C24 H24C 109.5 . . ?
H24B C24 H24C 109.5 . . ?

loop_
_geom_bond_atom_site_label_1
_geom_bond_atom_site_label_2
_geom_bond_distance
_geom_bond_site_symmetry_2
_geom_bond_publ_flag
O1 C1 1.360(2) . ?
O1 H1 0.8300 . ?
O2 C16 1.354(2) . ?
O2 H2O2 0.8300 . ?
N1 C7 1.290(2) . ?
N1 N2 1.3914(19) . ?
N2 C14 1.293(2) . ?
N3 C18 1.368(3) . ?
N3 C23 1.466(3) . ?
N3 C21A 1.503(5) . ?
N3 C21B 1.551(8) . ?
C1 C6 1.393(2) . ?
C1 C2 1.397(2) . ?
C2 C3 1.377(3) . ?
C2 H2 0.9400 . ?
C3 C4 1.374(3) . ?
C3 H3 0.9400 . ?
C4 C5 1.394(3) . ?
C4 H4 0.9400 . ?
C5 C6 1.387(3) . ?
C5 H5 0.9400 . ?
C6 C7 1.497(2) . ?
C7 C8 1.474(2) . ?
C8 C9 1.382(3) . ?
C8 C13 1.398(3) . ?
C9 C10 1.392(3) . ?
C9 H9 0.9400 . ?
C10 C11 1.375(5) . ?
C10 H10 0.9400 . ?
C11 C12 1.378(4) . ?
C11 H11 0.9400 . ?
C12 C13 1.382(3) . ?
C12 H12 0.9400 . ?
C13 H13 0.9400 . ?
C14 C15 1.422(2) . ?
C14 H14 0.9400 . ?
C15 C20 1.408(2) . ?
C15 C16 1.411(2) . ?
C16 C17 1.378(2) . ?
C17 C18 1.406(3) . ?
C17 H17 0.9400 . ?
C18 C19 1.418(3) . ?
C19 C20 1.356(3) . ?
C19 H19 0.9400 . ?
C20 H20 0.9400 . ?
C21A C22A 1.529(6) . ?
C21A H21A 0.9800 . ?
C21A H21B 0.9800 . ?
C22A H22A 0.9700 . ?
C22A H22B 0.9700 . ?
C22A H22C 0.9700 . ?
C21B C22B 1.488(13) . ?
C21B H21C 0.9800 . ?
C21B H21D 0.9800 . ?
C22B H22D 0.9700 . ?
C22B H22E 0.9700 . ?
C22B H22F 0.9700 . ?
C23 C24 1.509(3) . ?
C23 H23A 0.9800 . ?
C23 H23B 0.9800 . ?
C24 H24A 0.9700 . ?
C24 H24B 0.9700 . ?
C24 H24C 0.9700 . ?

loop_
_geom_torsion_atom_site_label_1
_geom_torsion_atom_site_label_2
_geom_torsion_atom_site_label_3
_geom_torsion_atom_site_label_4
_geom_torsion
_geom_torsion_site_symmetry_1
_geom_torsion_site_symmetry_2
_geom_torsion_site_symmetry_3
_geom_torsion_site_symmetry_4
_geom_torsion_publ_flag
C7 N1 N2 C14 -176.23(15) . . . . ?
O1 C1 C2 C3 179.27(19) . . . . ?
C6 C1 C2 C3 -0.1(3) . . . . ?
C1 C2 C3 C4 0.9(3) . . . . ?
C2 C3 C4 C5 -0.3(3) . . . . ?
C3 C4 C5 C6 -1.2(3) . . . . ?
C4 C5 C6 C1 2.0(3) . . . . ?
C4 C5 C6 C7 -174.12(17) . . . . ?
O1 C1 C6 C5 179.21(17) . . . . ?
C2 C1 C6 C5 -1.4(2) . . . . ?
O1 C1 C6 C7 -4.6(2) . . . . ?
C2 C1 C6 C7 174.79(16) . . . . ?
N2 N1 C7 C8 176.64(15) . . . . ?
N2 N1 C7 C6 -0.4(2) . . . . ?
C5 C6 C7 N1 87.9(2) . . . . ?
C1 C6 C7 N1 -88.3(2) . . . . ?
C5 C6 C7 C8 -89.1(2) . . . . ?
C1 C6 C7 C8 94.8(2) . . . . ?
N1 C7 C8 C9 172.4(2) . . . . ?
C6 C7 C8 C9 -10.5(3) . . . . ?
N1 C7 C8 C13 -9.6(3) . . . . ?
C6 C7 C8 C13 167.49(17) . . . . ?
C13 C8 C9 C10 0.6(4) . . . . ?
C7 C8 C9 C10 178.6(3) . . . . ?
C8 C9 C10 C11 -1.1(6) . . . . ?
C9 C10 C11 C12 0.5(6) . . . . ?
C10 C11 C12 C13 0.6(5) . . . . ?
C11 C12 C13 C8 -1.1(4) . . . . ?
C9 C8 C13 C12 0.5(3) . . . . ?
C7 C8 C13 C12 -177.5(2) . . . . ?
N1 N2 C14 C15 175.74(16) . . . . ?
N2 C14 C15 C20 -177.49(17) . . . . ?
N2 C14 C15 C16 0.4(3) . . . . ?
C20 C15 C16 O2 179.36(17) . . . . ?
C14 C15 C16 O2 1.4(3) . . . . ?
C20 C15 C16 C17 -0.5(3) . . . . ?
C14 C15 C16 C17 -178.41(18) . . . . ?
O2 C16 C17 C18 -177.25(18) . . . . ?
C15 C16 C17 C18 2.6(3) . . . . ?
C23 N3 C18 C17 -170.7(2) . . . . ?
C21A N3 C18 C17 17.0(4) . . . . ?
C21B N3 C18 C17 -34.2(4) . . . . ?
C23 N3 C18 C19 10.6(4) . . . . ?
C21A N3 C18 C19 -161.7(2) . . . . ?
C21B N3 C18 C19 147.1(3) . . . . ?
C16 C17 C18 N3 177.8(2) . . . . ?
C16 C17 C18 C19 -3.5(3) . . . . ?
N3 C18 C19 C20 -178.9(2) . . . . ?
C17 C18 C19 C20 2.3(3) . . . . ?
C18 C19 C20 C15 -0.3(3) . . . . ?
C16 C15 C20 C19 -0.7(3) . . . . ?
C14 C15 C20 C19 177.3(2) . . . . ?
C18 N3 C21A C22A -94.5(3) . . . . ?
C23 N3 C21A C22A 92.9(3) . . . . ?
C18 N3 C21B C22B 103.8(5) . . . . ?
C23 N3 C21B C22B -114.3(5) . . . . ?
C18 N3 C23 C24 -90.6(3) . . . . ?
C21A N3 C23 C24 81.8(3) . . . . ?
C21B N3 C23 C24 129.6(3) . . . . ?
